data_2019474
loop_
_publ_author_name
'Krause, Jeanette A.'
'Zhao, Daoli'
'Chatterjee, Sayandev'
'Falcon, Roland'
'Stoltz, Kristen'
'Warren, John C.'
'Wiswell, Sara E.'
'Connick, William B.'
'Collins, Sibrina N.'

_publ_section_title
;
 In-house and synchrotron X-ray diffraction studies of
 2-phenyl-1,10-phenanthroline, protonated salts, complexes with gold(III)
 and copper(II), and an orthometallation product with palladium(II)
;
_journal_coeditor_code GZ3246
_journal_issue 3
_journal_name_full 'Acta Crystallographica Section C'
_journal_page_first 260
_journal_page_last 266
_journal_paper_doi 10.1107/S2053229614001843
_journal_volume 70
_journal_year 2014
_chemical_formula_iupac '(C18 H13 N2) [Au Cl4]'
_chemical_formula_moiety 'C18 H13 N2 +, Au Cl4 -'
_chemical_formula_sum 'C18 H13 Au Cl4 N2'
_chemical_formula_weight 596.07
_chemical_name_systematic
;
2-Phenyl-1,10-phenanthrolin-1-ium tetrachloridoaurate(III)
;
_space_group_IT_number 15
_symmetry_cell_setting monoclinic
_symmetry_space_group_name_Hall '-C 2yc'
_symmetry_space_group_name_H-M 'C 1 2/c 1'
_atom_sites_solution_hydrogens mixed
_atom_sites_solution_primary direct
_atom_sites_solution_secondary difmap
_audit_creation_method SHELXL-97
_cell_angle_alpha 90.00
_cell_angle_beta 92.593(2)
_cell_angle_gamma 90.00
_cell_formula_units_Z 8
_cell_length_a 14.7934(3)
_cell_length_b 10.7307(3)
_cell_length_c 23.3067(5)
_cell_measurement_reflns_used 9263
_cell_measurement_temperature 150(2)
_cell_measurement_theta_max 67.58
_cell_measurement_theta_min 3.80
_cell_volume 3696.00(15)
_computing_cell_refinement 'SAINT (Bruker, 2005)'
_computing_data_collection 'SMART (Bruker, 2003)'
_computing_data_reduction 'SAINT (Bruker, 2005)'
_computing_molecular_graphics 'SHELXTL (Sheldrick, 2008<i>b</i>)'
_computing_publication_material 'SHELXTL (Sheldrick, 2008<i>b</i>)'
_computing_structure_refinement 'SHELXTL (Sheldrick, 2008<i>b</i>)'
_computing_structure_solution 'SHELXTL (Sheldrick, 2008<i>b</i>)'
_diffrn_ambient_temperature 150(2)
_diffrn_measured_fraction_theta_full 0.975
_diffrn_measured_fraction_theta_max 0.975
_diffrn_measurement_device_type 'Bruker SMART6000 CCD'
_diffrn_measurement_method '\w scans'
_diffrn_radiation_monochromator graphite
_diffrn_radiation_source 'fine-focus sealed tube'
_diffrn_radiation_type CuK\a
_diffrn_radiation_wavelength 1.54178
_diffrn_reflns_av_R_equivalents 0.0422
_diffrn_reflns_av_sigmaI/netI 0.0285
_diffrn_reflns_limit_h_max 17
_diffrn_reflns_limit_h_min -17
_diffrn_reflns_limit_k_max 12
_diffrn_reflns_limit_k_min -12
_diffrn_reflns_limit_l_max 27
_diffrn_reflns_limit_l_min -27
_diffrn_reflns_number 15346
_diffrn_reflns_theta_full 67.76
_diffrn_reflns_theta_max 67.76
_diffrn_reflns_theta_min 3.80
_diffrn_standards_decay_% 0
_exptl_absorpt_coefficient_mu 20.310
_exptl_absorpt_correction_T_max 0.8227
_exptl_absorpt_correction_T_min 0.1777
_exptl_absorpt_correction_type multi-scan
_exptl_absorpt_process_details '(SADABS; Sheldrick, 2008<i>a</i>)'
_exptl_crystal_colour golden-yellow
_exptl_crystal_density_diffrn 2.142
_exptl_crystal_density_method 'not measured'
_exptl_crystal_description blade
_exptl_crystal_F_000 2256
_exptl_crystal_size_max 0.13
_exptl_crystal_size_mid 0.04
_exptl_crystal_size_min 0.01
_refine_diff_density_max 1.119
_refine_diff_density_min -0.580
_refine_ls_extinction_method none
_refine_ls_goodness_of_fit_ref 1.041
_refine_ls_hydrogen_treatment mixed
_refine_ls_matrix_type full
_refine_ls_number_parameters 229
_refine_ls_number_reflns 3259
_refine_ls_number_restraints 0
_refine_ls_restrained_S_all 1.041
_refine_ls_R_factor_all 0.0286
_refine_ls_R_factor_gt 0.0250
_refine_ls_shift/su_max 0.001
_refine_ls_shift/su_mean 0.000
_refine_ls_structure_factor_coef Fsqd
_refine_ls_weighting_details 'calc w=1/[\s^2^(Fo^2^)+(0.0412P)^2^+2.1988P] where P=(Fo^2^+2Fc^2^)/3'
_refine_ls_weighting_scheme calc
_refine_ls_wR_factor_gt 0.0635
_refine_ls_wR_factor_ref 0.0655
_reflns_number_gt 2946
_reflns_number_total 3259
_reflns_threshold_expression >2\s(I)
_cod_data_source_file gz3246sup1.cif
_cod_data_source_block IV
_cod_original_sg_symbol_H-M 'C 2/c'
_cod_database_code 2019474
_cod_database_fobs_code 2019474

loop_
_symmetry_equiv_pos_as_xyz
'x, y, z'
'-x, y, -z+1/2'
'x+1/2, y+1/2, z'
'-x+1/2, y+1/2, -z+1/2'
'-x, -y, -z'
'x, -y, z-1/2'
'-x+1/2, -y+1/2, -z'
'x+1/2, -y+1/2, z-1/2'

loop_
_atom_site_type_symbol
_atom_site_label
_atom_site_fract_x
_atom_site_fract_y
_atom_site_fract_z
_atom_site_U_iso_or_equiv
_atom_site_adp_type
_atom_site_calc_flag
_atom_site_refinement_flags
_atom_site_occupancy
_atom_site_symmetry_multiplicity
Au Au 0.171156(10) -0.031329(16) 0.375453(7) 0.02849(8) Uani d . 1 1
Cl Cl1 0.23443(6) -0.16649(10) 0.44143(4) 0.0340(2) Uani d . 1 1
Cl Cl2 0.09533(7) 0.06282(12) 0.44699(5) 0.0401(3) Uani d . 1 1
Cl Cl3 0.10036(7) 0.09831(12) 0.30966(5) 0.0445(3) Uani d . 1 1
Cl Cl4 0.25302(8) -0.11992(11) 0.30562(4) 0.0408(3) Uani d . 1 1
N N1 0.2199(2) 0.0036(4) 0.56608(16) 0.0317(8) Uani d . 1 1
H H1 0.222(3) 0.031(4) 0.524(2) 0.038 Uiso d . 1 1
N N2 0.3654(2) 0.1073(3) 0.51642(14) 0.0270(7) Uani d . 1 1
C C1 0.1443(3) -0.0428(4) 0.5871(2) 0.0342(10) Uani d . 1 1
H H1A 0.0913 -0.0518 0.5629 0.041 Uiso calc R 1 1
C C2 0.1435(3) -0.0777(5) 0.6445(2) 0.0390(10) Uani d . 1 1
H H2A 0.0898 -0.1096 0.6599 0.047 Uiso calc R 1 1
C C3 0.2210(3) -0.0658(4) 0.67873(19) 0.0377(10) Uani d . 1 1
H H3A 0.2210 -0.0912 0.7178 0.045 Uiso calc R 1 1
C C4 0.3003(3) -0.0166(4) 0.6567(2) 0.0324(9) Uani d . 1 1
C C5 0.2982(3) 0.0186(4) 0.59833(18) 0.0285(9) Uani d . 1 1
C C6 0.3827(3) 0.0024(5) 0.6904(2) 0.0400(11) Uani d . 1 1
H H6A 0.3859 -0.0201 0.7298 0.048 Uiso calc R 1 1
C C7 0.4561(3) 0.0522(4) 0.6663(2) 0.0371(10) Uani d . 1 1
H H7A 0.5101 0.0640 0.6893 0.045 Uiso calc R 1 1
C C8 0.4546(3) 0.0873(4) 0.60755(18) 0.0304(9) Uani d . 1 1
C C9 0.3747(3) 0.0735(4) 0.57280(17) 0.0279(8) Uani d . 1 1
C C10 0.5294(3) 0.1369(4) 0.57954(19) 0.0347(10) Uani d . 1 1
H H10A 0.5858 0.1468 0.6002 0.042 Uiso calc R 1 1
C C11 0.5211(3) 0.1706(4) 0.52304(18) 0.0319(9) Uani d . 1 1
H H11A 0.5717 0.2038 0.5045 0.038 Uiso calc R 1 1
C C12 0.4372(3) 0.1562(4) 0.49207(17) 0.0278(8) Uani d . 1 1
C C13 0.4250(3) 0.1951(4) 0.43142(17) 0.0295(9) Uani d . 1 1
C C14 0.4979(3) 0.2270(4) 0.39810(19) 0.0360(10) Uani d . 1 1
H H14A 0.5576 0.2233 0.4148 0.043 Uiso calc R 1 1
C C15 0.4850(3) 0.2637(5) 0.3412(2) 0.0434(11) Uani d . 1 1
H H15A 0.5355 0.2852 0.3195 0.052 Uiso calc R 1 1
C C16 0.3983(3) 0.2692(4) 0.31605(19) 0.0403(11) Uani d . 1 1
H H16A 0.3891 0.2950 0.2772 0.048 Uiso calc R 1 1
C C17 0.3257(3) 0.2368(4) 0.34779(19) 0.0389(10) Uani d . 1 1
H H17A 0.2665 0.2386 0.3303 0.047 Uiso calc R 1 1
C C18 0.3376(3) 0.2015(4) 0.40493(18) 0.0339(9) Uani d . 1 1
H H18A 0.2864 0.1815 0.4263 0.041 Uiso calc R 1 1

loop_
_atom_site_aniso_label
_atom_site_aniso_U_11
_atom_site_aniso_U_22
_atom_site_aniso_U_33
_atom_site_aniso_U_12
_atom_site_aniso_U_13
_atom_site_aniso_U_23
Au 0.02213(11) 0.03765(13) 0.02557(11) 0.00113(6) -0.00035(7) -0.00189(6)
Cl1 0.0273(5) 0.0455(6) 0.0292(5) 0.0044(4) 0.0002(4) 0.0030(4)
Cl2 0.0299(5) 0.0564(7) 0.0342(5) 0.0101(5) 0.0022(4) -0.0091(5)
Cl3 0.0341(5) 0.0610(7) 0.0383(5) 0.0116(5) -0.0006(5) 0.0119(5)
Cl4 0.0442(6) 0.0517(7) 0.0271(5) 0.0107(5) 0.0062(5) -0.0022(4)
N1 0.0277(19) 0.040(2) 0.0275(19) -0.0021(16) 0.0031(16) -0.0039(15)
N2 0.0237(16) 0.0301(18) 0.0274(16) 0.0002(13) 0.0022(14) -0.0052(14)
C1 0.023(2) 0.046(3) 0.035(2) -0.0039(17) 0.0041(19) -0.0069(18)
C2 0.035(2) 0.040(3) 0.043(2) -0.007(2) 0.013(2) -0.003(2)
C3 0.046(3) 0.038(2) 0.030(2) 0.000(2) 0.010(2) -0.0061(18)
C4 0.032(2) 0.033(2) 0.032(2) 0.0051(18) 0.0045(19) -0.0058(18)
C5 0.026(2) 0.032(2) 0.028(2) 0.0032(16) 0.0031(18) -0.0055(16)
C6 0.045(3) 0.046(3) 0.028(2) 0.003(2) -0.001(2) -0.002(2)
C7 0.030(2) 0.048(3) 0.032(2) 0.0012(19) -0.007(2) -0.0036(19)
C8 0.027(2) 0.029(2) 0.035(2) 0.0053(17) 0.0000(18) -0.0051(18)
C9 0.025(2) 0.029(2) 0.030(2) 0.0018(17) 0.0006(17) -0.0062(17)
C10 0.0199(19) 0.045(3) 0.039(2) 0.0031(18) -0.0050(18) -0.005(2)
C11 0.0193(19) 0.037(2) 0.040(2) 0.0007(17) 0.0046(18) -0.0035(18)
C12 0.0214(19) 0.028(2) 0.034(2) 0.0013(16) 0.0036(17) -0.0064(17)
C13 0.025(2) 0.032(2) 0.031(2) -0.0032(16) 0.0002(17) -0.0041(17)
C14 0.027(2) 0.041(3) 0.040(2) -0.0049(18) 0.0040(19) 0.001(2)
C15 0.043(3) 0.049(3) 0.039(2) -0.008(2) 0.013(2) 0.001(2)
C16 0.053(3) 0.036(3) 0.033(2) -0.005(2) 0.006(2) 0.0008(19)
C17 0.038(2) 0.040(3) 0.037(2) -0.004(2) -0.007(2) 0.004(2)
C18 0.030(2) 0.036(2) 0.035(2) -0.0042(18) 0.0031(19) -0.0006(18)

loop_
_atom_type_symbol
_atom_type_description
_atom_type_scat_dispersion_real
_atom_type_scat_dispersion_imag
_atom_type_scat_source
C C 0.0181 0.0091 'International Tables Vol C Tables 4.2.6.8 and 6.1.1.4'
H H 0.0000 0.0000 'International Tables Vol C Tables 4.2.6.8 and 6.1.1.4'
N N 0.0311 0.0180 'International Tables Vol C Tables 4.2.6.8 and 6.1.1.4'
Cl Cl 0.3639 0.7018 'International Tables Vol C Tables 4.2.6.8 and 6.1.1.4'
Au Au -4.4197 7.2980 'International Tables Vol C Tables 4.2.6.8 and 6.1.1.4'

loop_
_geom_angle_atom_site_label_1
_geom_angle_atom_site_label_2
_geom_angle_atom_site_label_3
_geom_angle
Cl4 Au Cl1 90.06(4)
Cl4 Au Cl2 177.17(4)
Cl1 Au Cl2 89.39(4)
Cl4 Au Cl3 90.97(4)
Cl1 Au Cl3 176.84(4)
Cl2 Au Cl3 89.73(4)
C1 N1 C5 123.1(4)
C1 N1 H1 121(3)
C5 N1 H1 116(3)
C12 N2 C9 117.9(3)
N1 C1 C2 119.8(4)
N1 C1 H1A 120.1
C2 C1 H1A 120.1
C3 C2 C1 119.4(4)
C3 C2 H2A 120.3
C1 C2 H2A 120.3
C2 C3 C4 120.8(4)
C2 C3 H3A 119.6
C4 C3 H3A 119.6
C3 C4 C5 118.1(4)
C3 C4 C6 123.8(4)
C5 C4 C6 118.1(4)
N1 C5 C4 118.8(4)
N1 C5 C9 119.3(4)
C4 C5 C9 121.9(4)
C7 C6 C4 120.4(4)
C7 C6 H6A 119.8
C4 C6 H6A 119.8
C6 C7 C8 121.7(4)
C6 C7 H7A 119.1
C8 C7 H7A 119.1
C9 C8 C10 115.3(4)
C9 C8 C7 120.2(4)
C10 C8 C7 124.5(4)
N2 C9 C8 124.8(4)
N2 C9 C5 117.6(4)
C8 C9 C5 117.6(4)
C11 C10 C8 120.5(4)
C11 C10 H10A 119.8
C8 C10 H10A 119.8
C10 C11 C12 120.0(4)
C10 C11 H11A 120.0
C12 C11 H11A 120.0
N2 C12 C11 121.5(4)
N2 C12 C13 117.0(3)
C11 C12 C13 121.5(4)
C14 C13 C18 117.4(4)
C14 C13 C12 122.4(4)
C18 C13 C12 120.2(4)
C15 C14 C13 121.5(4)
C15 C14 H14A 119.2
C13 C14 H14A 119.2
C16 C15 C14 120.0(4)
C16 C15 H15A 120.0
C14 C15 H15A 120.0
C17 C16 C15 119.4(4)
C17 C16 H16A 120.3
C15 C16 H16A 120.3
C16 C17 C18 121.2(4)
C16 C17 H17A 119.4
C18 C17 H17A 119.4
C17 C18 C13 120.5(4)
C17 C18 H18A 119.8
C13 C18 H18A 119.8

loop_
_geom_bond_atom_site_label_1
_geom_bond_atom_site_label_2
_geom_bond_distance
Au Cl4 2.2800(10)
Au Cl1 2.2834(10)
Au Cl2 2.2865(10)
Au Cl3 2.2887(11)
N1 C1 1.337(6)
N1 C5 1.362(6)
N1 H1 1.02(5)
N2 C12 1.333(5)
N2 C9 1.364(5)
C1 C2 1.390(7)
C1 H1A 0.9500
C2 C3 1.373(7)
C2 H2A 0.9500
C3 C4 1.405(7)
C3 H3A 0.9500
C4 C5 1.410(6)
C4 C6 1.435(7)
C5 C9 1.429(6)
C6 C7 1.355(7)
C6 H6A 0.9500
C7 C8 1.419(6)
C7 H7A 0.9500
C8 C9 1.410(6)
C8 C10 1.414(6)
C10 C11 1.366(6)
C10 H10A 0.9500
C11 C12 1.417(6)
C11 H11A 0.9500
C12 C13 1.477(6)
C13 C14 1.400(6)
C13 C18 1.409(6)
C14 C15 1.389(6)
C14 H14A 0.9500
C15 C16 1.387(7)
C15 H15A 0.9500
C16 C17 1.376(7)
C16 H16A 0.9500
C17 C18 1.388(6)
C17 H17A 0.9500
C18 H18A 0.9500

loop_
_geom_hbond_atom_site_label_D
_geom_hbond_atom_site_label_H
_geom_hbond_atom_site_label_A
_geom_hbond_site_symmetry_A
_geom_hbond_distance_DH
_geom_hbond_distance_HA
_geom_hbond_distance_DA
_geom_hbond_angle_DHA
_geom_hbond_publ_flag
N1 H1 Cl2 1_555 1.02(5) 2.56(5) 3.323(4) 131(4) n

loop_
_geom_torsion_atom_site_label_1
_geom_torsion_atom_site_label_2
_geom_torsion_atom_site_label_3
_geom_torsion_atom_site_label_4
_geom_torsion
C5 N1 C1 C2 0.2(7)
N1 C1 C2 C3 -0.9(7)
C1 C2 C3 C4 1.3(7)
C2 C3 C4 C5 -0.8(7)
C2 C3 C4 C6 177.9(5)
C1 N1 C5 C4 0.2(6)
C1 N1 C5 C9 -177.5(4)
C3 C4 C5 N1 0.1(6)
C6 C4 C5 N1 -178.7(4)
C3 C4 C5 C9 177.8(4)
C6 C4 C5 C9 -1.0(6)
C3 C4 C6 C7 -179.0(5)
C5 C4 C6 C7 -0.3(7)
C4 C6 C7 C8 0.0(7)
C6 C7 C8 C9 1.5(7)
C6 C7 C8 C10 -178.4(4)
C12 N2 C9 C8 0.5(6)
C12 N2 C9 C5 -178.6(4)
C10 C8 C9 N2 -1.9(6)
C7 C8 C9 N2 178.2(4)
C10 C8 C9 C5 177.3(4)
C7 C8 C9 C5 -2.6(6)
N1 C5 C9 N2 -0.7(6)
C4 C5 C9 N2 -178.4(4)
N1 C5 C9 C8 -179.9(4)
C4 C5 C9 C8 2.4(6)
C9 C8 C10 C11 1.5(6)
C7 C8 C10 C11 -178.6(4)
C8 C10 C11 C12 0.1(7)
C9 N2 C12 C11 1.2(6)
C9 N2 C12 C13 -178.5(4)
C10 C11 C12 N2 -1.5(6)
C10 C11 C12 C13 178.1(4)
N2 C12 C13 C14 -168.5(4)
C11 C12 C13 C14 11.8(7)
N2 C12 C13 C18 11.5(6)
C11 C12 C13 C18 -168.1(4)
C18 C13 C14 C15 0.2(7)
C12 C13 C14 C15 -179.8(4)
C13 C14 C15 C16 -0.2(8)
C14 C15 C16 C17 -0.6(7)
C15 C16 C17 C18 1.5(7)
C16 C17 C18 C13 -1.6(7)
C14 C13 C18 C17 0.7(6)
C12 C13 C18 C17 -179.3(4)
